data_4030470
loop_
_publ_author_name
'Martinand-Lurin, Elodie'
'Gruber, Raymond'
'Retailleau, Pascal'
'Fleurat-Lessard, Paul'
'Dauban, Philippe'

_publ_section_title
;
 Studies on the formal [3 + 2] cycloaddition of aziridines with alkenes
 for the synthesis of 1-azaspiroalkanes.
;
_journal_issue 3
_journal_name_full 'The Journal of organic chemistry'
_journal_page_first 1414
_journal_page_last 1426
_journal_paper_doi 10.1021/jo502333j
_journal_volume 80
_journal_year 2015
_chemical_absolute_configuration ad
_chemical_formula_moiety 'C17 H23 N O3 S'
_chemical_formula_sum 'C17 H23 N O3 S'
_chemical_formula_weight 321.42
_chemical_name_systematic
; 
(4a'S,5'S)-5'-phenyltetrahydro-3'H-spiro[cyclohexane-1,7'-pyrrolo[1,2-c]
 [1,2,3]oxathiazine] 1',1'-dioxide
;
_space_group_crystal_system monoclinic
_space_group_IT_number 4
_space_group_name_Hall 'P 2yb'
_space_group_name_H-M_alt 'P 1 21 1'
_symmetry_space_group_name_Hall 'P 2yb'
_symmetry_space_group_name_H-M 'P 1 21 1'
_atom_sites_solution_hydrogens geom
_atom_sites_solution_primary direct
_atom_sites_solution_secondary difmap
_audit_creation_method SHELXL-2012
_cell_angle_alpha 90.00
_cell_angle_beta 115.008(5)
_cell_angle_gamma 90.00
_cell_formula_units_Z 2
_cell_length_a 10.489(3)
_cell_length_b 7.9780(10)
_cell_length_c 10.912(2)
_cell_measurement_reflns_used 1585
_cell_measurement_temperature 293(2)
_cell_measurement_theta_max 25.350
_cell_measurement_theta_min 0.407
_cell_volume 827.5(3)
_computing_cell_refinement 'DENZO (Otwinowski & Minor, 1997); COLLECT (Nonius B.V., 1999)'
_computing_data_collection 'DENZO (Otwinowski & Minor, 1997); COLLECT (Nonius B.V., 1999)'
_computing_data_reduction 'SCALEPACK (Otwinowski & Minor, 1997)'
_computing_molecular_graphics 'PLATON (Spek, 2003)'
_computing_publication_material 'SHELXL97 (Sheldrick, 2008)'
_computing_structure_refinement 'SHELXL97 (Sheldrick, 2008); CRYSTALBUILDER (Welter, 2006)'
_computing_structure_solution 'SHELXS97 (Sheldrick, 2008)'
_diffrn_ambient_temperature 293(2)
_diffrn_detector_area_resol_mean 9
_diffrn_measured_fraction_theta_full 0.996
_diffrn_measured_fraction_theta_max 0.994
_diffrn_measurement_device_type 'Nonius kappa-CCD diffractometer'
_diffrn_measurement_method 'phi and omega scans'
_diffrn_radiation_monochromator graphite
_diffrn_radiation_type MoK\a
_diffrn_radiation_wavelength 0.71073
_diffrn_reflns_av_R_equivalents 0.0000
_diffrn_reflns_av_sigmaI/netI 0.0407
_diffrn_reflns_Laue_measured_fraction_full 0.996
_diffrn_reflns_Laue_measured_fraction_max 0.994
_diffrn_reflns_limit_h_max 12
_diffrn_reflns_limit_h_min -12
_diffrn_reflns_limit_k_max 9
_diffrn_reflns_limit_k_min -9
_diffrn_reflns_limit_l_max 13
_diffrn_reflns_limit_l_min -13
_diffrn_reflns_number 9827
_diffrn_reflns_point_group_measured_fraction_full 0.986
_diffrn_reflns_point_group_measured_fraction_max 0.984
_diffrn_reflns_theta_full 25.240
_diffrn_reflns_theta_max 25.436
_diffrn_reflns_theta_min 3.281
_diffrn_source 'fine-focus sealed tube'
_diffrn_source_type 'Nonius Kappa CCD'
_diffrn_standards_number 0
_exptl_absorpt_coefficient_mu 0.208
_exptl_absorpt_correction_T_max 0.99
_exptl_absorpt_correction_T_min 0.80
_exptl_absorpt_correction_type multi-scan
_exptl_absorpt_process_details 'Scalepack (Otwinowski & Minor, 1997)'
_exptl_crystal_colour colourless
_exptl_crystal_density_diffrn 1.290
_exptl_crystal_density_method 'not measured'
_exptl_crystal_description plate
_exptl_crystal_F_000 344
_exptl_crystal_size_max 0.40
_exptl_crystal_size_mid 0.18
_exptl_crystal_size_min 0.06
_refine_diff_density_max 0.150
_refine_diff_density_min -0.218
_refine_diff_density_rms 0.035
_refine_ls_abs_structure_details
;
 Flack x determined using 968 quotients [(I+)-(I-)]/[(I+)+(I-)]
 (Parsons and Flack (2004), Acta Cryst. A60, s61).
;
_refine_ls_abs_structure_Flack 0.01(5)
_refine_ls_extinction_method none
_refine_ls_goodness_of_fit_ref 1.047
_refine_ls_hydrogen_treatment constr
_refine_ls_matrix_type full
_refine_ls_number_parameters 199
_refine_ls_number_reflns 2997
_refine_ls_number_restraints 1
_refine_ls_restrained_S_all 1.047
_refine_ls_R_factor_all 0.0605
_refine_ls_R_factor_gt 0.0409
_refine_ls_shift/su_max 0.000
_refine_ls_shift/su_mean 0.000
_refine_ls_structure_factor_coef Fsqd
_refine_ls_weighting_details
;
 w=1/[\s^2^(Fo^2^)+(0.0463P)^2^+0.1091P]
 where P=(Fo^2^+2Fc^2^)/3
;
_refine_ls_weighting_scheme calc
_refine_ls_wR_factor_gt 0.0878
_refine_ls_wR_factor_ref 0.0963
_reflns_Friedel_coverage 0.837
_reflns_Friedel_fraction_full 0.975
_reflns_Friedel_fraction_max 0.972
_reflns_number_gt 2403
_reflns_number_total 3000
_reflns_threshold_expression 'I > 2\s(I)'
_cod_data_source_file jo502333j_si_009.cif
_cod_data_source_block compound_2jc
_cod_depositor_comments 'Adding full bibliography for 4030461--4030470.cif.'
_cod_database_code 4030470
_shelxl_version_number 2012-9

loop_
_symmetry_equiv_pos_as_xyz
'x, y, z'
'-x, y+1/2, -z'

loop_
_atom_site_label
_atom_site_type_symbol
_atom_site_fract_x
_atom_site_fract_y
_atom_site_fract_z
_atom_site_U_iso_or_equiv
_atom_site_adp_type
_atom_site_occupancy
_atom_site_site_symmetry_order
_atom_site_calc_flag
_atom_site_refinement_flags_posn
_atom_site_refinement_flags_adp
S1 S 0.66249(10) 0.60920(10) 0.87644(9) 0.0543(3) Uani 1 1 d . .
O1 O 0.7959(3) 0.4973(3) 0.9534(3) 0.0645(7) Uani 1 1 d . .
O2 O 0.6254(3) 0.5879(4) 0.7366(3) 0.0739(8) Uani 1 1 d . .
O3 O 0.5611(3) 0.5692(3) 0.9268(3) 0.0713(8) Uani 1 1 d . .
N1 N 0.7316(3) 0.7930(4) 0.9248(3) 0.0460(7) Uani 1 1 d . .
C1 C 0.6610(4) 0.9521(4) 0.8513(3) 0.0450(8) Uani 1 1 d . .
C2 C 0.7253(4) 1.0826(4) 0.9654(3) 0.0539(9) Uani 1 1 d . .
H2A H 0.7566 1.1802 0.9327 0.065 Uiso 1 1 calc R U
H2B H 0.6558 1.1182 0.9969 0.065 Uiso 1 1 calc R U
C3 C 0.8501(4) 0.9991(4) 1.0806(3) 0.0463(8) Uani 1 1 d . .
H3 H 0.9301 0.9998 1.0565 0.056 Uiso 1 1 calc R U
C4 C 0.7990(4) 0.8187(4) 1.0723(4) 0.0464(8) Uani 1 1 d . .
H4 H 0.7288 0.8108 1.1092 0.056 Uiso 1 1 calc R U
C5 C 0.9125(4) 0.6883(5) 1.1374(4) 0.0596(11) Uani 1 1 d . .
H5A H 0.9876 0.7071 1.1092 0.072 Uiso 1 1 calc R U
H5B H 0.9518 0.7008 1.2348 0.072 Uiso 1 1 calc R U
C6 C 0.8576(5) 0.5133(5) 1.1002(5) 0.0700(12) Uani 1 1 d . .
H6A H 0.9337 0.4333 1.1408 0.084 Uiso 1 1 calc R U
H6B H 0.7871 0.4903 1.1336 0.084 Uiso 1 1 calc R U
C7 C 0.7022(4) 0.9809(5) 0.7349(4) 0.0564(10) Uani 1 1 d . .
H7A H 0.6741 0.8846 0.6751 0.068 Uiso 1 1 calc R U
H7B H 0.8036 0.9915 0.7705 0.068 Uiso 1 1 calc R U
C8 C 0.6331(5) 1.1393(6) 0.6540(4) 0.0763(13) Uani 1 1 d . .
H8A H 0.6724 1.2373 0.7099 0.092 Uiso 1 1 calc R U
H8B H 0.6543 1.1470 0.5758 0.092 Uiso 1 1 calc R U
C9 C 0.4750(5) 1.1385(7) 0.6072(4) 0.0869(15) Uani 1 1 d . .
H9A H 0.4365 1.2447 0.5642 0.104 Uiso 1 1 calc R U
H9B H 0.4340 1.0504 0.5408 0.104 Uiso 1 1 calc R U
C10 C 0.4358(4) 1.1107(7) 0.7237(4) 0.0738(11) Uani 1 1 d . .
H10A H 0.3342 1.1051 0.6901 0.089 Uiso 1 1 calc R U
H10B H 0.4689 1.2041 0.7862 0.089 Uiso 1 1 calc R U
C11 C 0.5012(4) 0.9473(5) 0.7976(4) 0.0584(10) Uani 1 1 d . .
H11A H 0.4753 0.9310 0.8722 0.070 Uiso 1 1 calc R U
H11B H 0.4648 0.8535 0.7360 0.070 Uiso 1 1 calc R U
C12 C 0.8957(3) 1.0840(5) 1.2163(3) 0.0465(8) Uani 1 1 d . .
C13 C 0.8018(4) 1.1168(6) 1.2725(4) 0.0597(9) Uani 1 1 d . .
H13 H 0.7097 1.0781 1.2296 0.072 Uiso 1 1 calc R U
C14 C 0.8437(5) 1.2063(6) 1.3913(4) 0.0730(13) Uani 1 1 d . .
H14 H 0.7794 1.2293 1.4272 0.088 Uiso 1 1 calc R U
C15 C 0.9803(5) 1.2619(6) 1.4570(4) 0.0758(13) Uani 1 1 d . .
H15 H 1.0079 1.3242 1.5361 0.091 Uiso 1 1 calc R U
C16 C 1.0740(5) 1.2253(6) 1.4059(4) 0.0749(13) Uani 1 1 d . .
H16 H 1.1669 1.2601 1.4517 0.090 Uiso 1 1 calc R U
C17 C 1.0336(4) 1.1372(5) 1.2867(4) 0.0592(10) Uani 1 1 d . .
H17 H 1.0996 1.1131 1.2531 0.071 Uiso 1 1 calc R U

loop_
_atom_site_aniso_label
_atom_site_aniso_U_11
_atom_site_aniso_U_22
_atom_site_aniso_U_33
_atom_site_aniso_U_23
_atom_site_aniso_U_13
_atom_site_aniso_U_12
S1 0.0575(5) 0.0431(5) 0.0634(6) -0.0040(5) 0.0266(4) -0.0077(5)
O1 0.0691(17) 0.0406(14) 0.084(2) -0.0010(13) 0.0322(16) 0.0035(13)
O2 0.099(2) 0.0586(18) 0.0600(16) -0.0133(15) 0.0303(14) -0.0122(17)
O3 0.0599(16) 0.071(2) 0.0877(19) 0.0031(15) 0.0361(15) -0.0168(14)
N1 0.0488(17) 0.0383(15) 0.0485(17) -0.0009(13) 0.0182(14) -0.0002(14)
C1 0.049(2) 0.042(2) 0.045(2) 0.0026(14) 0.0207(16) 0.0021(15)
C2 0.063(2) 0.043(2) 0.050(2) 0.0024(17) 0.0181(16) 0.0055(19)
C3 0.044(2) 0.045(2) 0.051(2) 0.0003(16) 0.0211(17) 0.0003(16)
C4 0.046(2) 0.045(2) 0.048(2) 0.0019(15) 0.0196(16) 0.0016(16)
C5 0.058(3) 0.048(2) 0.063(3) 0.0043(18) 0.016(2) 0.0064(19)
C6 0.071(3) 0.053(3) 0.079(3) 0.014(2) 0.025(3) 0.009(2)
C7 0.067(3) 0.054(2) 0.056(2) -0.0019(18) 0.034(2) -0.0021(19)
C8 0.103(4) 0.076(3) 0.060(3) 0.017(2) 0.045(2) 0.008(3)
C9 0.093(4) 0.094(4) 0.061(3) 0.019(3) 0.021(2) 0.020(3)
C10 0.063(2) 0.089(3) 0.063(2) 0.014(3) 0.0190(19) 0.024(3)
C11 0.050(2) 0.071(3) 0.055(2) 0.0019(19) 0.0217(18) 0.0022(19)
C12 0.0416(18) 0.050(2) 0.0446(18) 0.0023(17) 0.0149(15) 0.0013(17)
C13 0.0468(19) 0.075(3) 0.054(2) -0.002(2) 0.0180(16) 0.004(2)
C14 0.076(3) 0.092(3) 0.056(3) -0.003(2) 0.033(2) 0.014(3)
C15 0.094(4) 0.078(3) 0.044(2) -0.007(2) 0.018(3) -0.005(3)
C16 0.063(3) 0.092(3) 0.051(3) 0.002(2) 0.006(2) -0.016(2)
C17 0.049(2) 0.070(3) 0.055(2) 0.005(2) 0.0191(18) -0.002(2)

loop_
_atom_type_symbol
_atom_type_description
_atom_type_scat_dispersion_real
_atom_type_scat_dispersion_imag
_atom_type_scat_source
C C 0.0033 0.0016 'International Tables Vol C Tables 4.2.6.8 and 6.1.1.4'
H H 0.0000 0.0000 'International Tables Vol C Tables 4.2.6.8 and 6.1.1.4'
N N 0.0061 0.0033 'International Tables Vol C Tables 4.2.6.8 and 6.1.1.4'
O O 0.0106 0.0060 'International Tables Vol C Tables 4.2.6.8 and 6.1.1.4'
S S 0.1246 0.1234 'International Tables Vol C Tables 4.2.6.8 and 6.1.1.4'

loop_
_geom_angle_atom_site_label_1
_geom_angle_atom_site_label_2
_geom_angle_atom_site_label_3
_geom_angle
O2 S1 O3 118.61(18)
O2 S1 O1 106.58(17)
O3 S1 O1 107.92(17)
O2 S1 N1 109.91(16)
O3 S1 N1 112.35(15)
O1 S1 N1 99.53(15)
C6 O1 S1 114.8(2)
C4 N1 C1 111.3(2)
C4 N1 S1 115.0(2)
C1 N1 S1 122.2(2)
N1 C1 C7 108.7(3)
N1 C1 C11 113.2(3)
C7 C1 C11 109.7(3)
N1 C1 C2 100.9(3)
C7 C1 C2 113.0(3)
C11 C1 C2 111.2(3)
C3 C2 C1 107.4(3)
C3 C2 H2A 110.2
C1 C2 H2A 110.2
C3 C2 H2B 110.2
C1 C2 H2B 110.2
H2A C2 H2B 108.5
C12 C3 C4 116.0(3)
C12 C3 C2 114.6(3)
C4 C3 C2 101.8(3)
C12 C3 H3 108.0
C4 C3 H3 108.0
C2 C3 H3 108.0
N1 C4 C5 109.7(3)
N1 C4 C3 101.0(3)
C5 C4 C3 115.7(3)
N1 C4 H4 110.0
C5 C4 H4 110.0
C3 C4 H4 110.0
C6 C5 C4 112.2(3)
C6 C5 H5A 109.2
C4 C5 H5A 109.2
C6 C5 H5B 109.2
C4 C5 H5B 109.2
H5A C5 H5B 107.9
O1 C6 C5 108.7(3)
O1 C6 H6A 110.0
C5 C6 H6A 110.0
O1 C6 H6B 110.0
C5 C6 H6B 110.0
H6A C6 H6B 108.3
C1 C7 C8 111.8(3)
C1 C7 H7A 109.2
C8 C7 H7A 109.2
C1 C7 H7B 109.2
C8 C7 H7B 109.2
H7A C7 H7B 107.9
C9 C8 C7 111.9(4)
C9 C8 H8A 109.2
C7 C8 H8A 109.2
C9 C8 H8B 109.2
C7 C8 H8B 109.2
H8A C8 H8B 107.9
C10 C9 C8 111.5(3)
C10 C9 H9A 109.3
C8 C9 H9A 109.3
C10 C9 H9B 109.3
C8 C9 H9B 109.3
H9A C9 H9B 108.0
C9 C10 C11 110.3(4)
C9 C10 H10A 109.6
C11 C10 H10A 109.6
C9 C10 H10B 109.6
C11 C10 H10B 109.6
H10A C10 H10B 108.1
C1 C11 C10 110.8(3)
C1 C11 H11A 109.5
C10 C11 H11A 109.5
C1 C11 H11B 109.5
C10 C11 H11B 109.5
H11A C11 H11B 108.1
C17 C12 C13 117.8(3)
C17 C12 C3 120.3(3)
C13 C12 C3 121.9(3)
C14 C13 C12 120.6(4)
C14 C13 H13 119.7
C12 C13 H13 119.7
C15 C14 C13 120.3(4)
C15 C14 H14 119.9
C13 C14 H14 119.9
C16 C15 C14 119.6(4)
C16 C15 H15 120.2
C14 C15 H15 120.2
C15 C16 C17 120.8(4)
C15 C16 H16 119.6
C17 C16 H16 119.6
C16 C17 C12 120.8(4)
C16 C17 H17 119.6
C12 C17 H17 119.6

loop_
_geom_bond_atom_site_label_1
_geom_bond_atom_site_label_2
_geom_bond_distance
S1 O2 1.416(3)
S1 O3 1.424(3)
S1 O1 1.570(3)
S1 N1 1.622(3)
O1 C6 1.457(5)
N1 C4 1.473(4)
N1 C1 1.517(4)
C1 C7 1.522(5)
C1 C11 1.524(5)
C1 C2 1.542(5)
C2 C3 1.533(5)
C2 H2A 0.9700
C2 H2B 0.9700
C3 C12 1.510(5)
C3 C4 1.525(5)
C3 H3 0.9800
C4 C5 1.513(5)
C4 H4 0.9800
C5 C6 1.500(6)
C5 H5A 0.9700
C5 H5B 0.9700
C6 H6A 0.9700
C6 H6B 0.9700
C7 C8 1.536(6)
C7 H7A 0.9700
C7 H7B 0.9700
C8 C9 1.515(6)
C8 H8A 0.9700
C8 H8B 0.9700
C9 C10 1.508(6)
C9 H9A 0.9700
C9 H9B 0.9700
C10 C11 1.534(6)
C10 H10A 0.9700
C10 H10B 0.9700
C11 H11A 0.9700
C11 H11B 0.9700
C12 C17 1.387(5)
C12 C13 1.388(5)
C13 C14 1.379(6)
C13 H13 0.9300
C14 C15 1.376(6)
C14 H14 0.9300
C15 C16 1.352(7)
C15 H15 0.9300
C16 C17 1.378(6)
C16 H16 0.9300
C17 H17 0.9300

loop_
_geom_torsion_atom_site_label_1
_geom_torsion_atom_site_label_2
_geom_torsion_atom_site_label_3
_geom_torsion_atom_site_label_4
_geom_torsion
O2 S1 O1 C6 175.1(3)
O3 S1 O1 C6 -56.5(3)
N1 S1 O1 C6 60.8(3)
O2 S1 N1 C4 -168.9(2)
O3 S1 N1 C4 56.7(3)
O1 S1 N1 C4 -57.2(3)
O2 S1 N1 C1 50.9(3)
O3 S1 N1 C1 -83.5(3)
O1 S1 N1 C1 162.5(3)
C4 N1 C1 C7 132.8(3)
S1 N1 C1 C7 -85.7(3)
C4 N1 C1 C11 -105.1(3)
S1 N1 C1 C11 36.5(4)
C4 N1 C1 C2 13.8(3)
S1 N1 C1 C2 155.4(2)
N1 C1 C2 C3 13.5(4)
C7 C1 C2 C3 -102.4(4)
C11 C1 C2 C3 133.8(3)
C1 C2 C3 C12 -160.7(3)
C1 C2 C3 C4 -34.6(4)
C1 N1 C4 C5 -157.8(3)
S1 N1 C4 C5 57.7(3)
C1 N1 C4 C3 -35.3(3)
S1 N1 C4 C3 -179.8(2)
C12 C3 C4 N1 166.2(3)
C2 C3 C4 N1 41.1(3)
C12 C3 C4 C5 -75.6(4)
C2 C3 C4 C5 159.3(3)
N1 C4 C5 C6 -54.8(5)
C3 C4 C5 C6 -168.1(3)
S1 O1 C6 C5 -64.9(4)
C4 C5 C6 O1 57.5(5)
N1 C1 C7 C8 179.3(3)
C11 C1 C7 C8 55.1(4)
C2 C1 C7 C8 -69.6(4)
C1 C7 C8 C9 -53.3(5)
C7 C8 C9 C10 53.7(6)
C8 C9 C10 C11 -56.4(6)
N1 C1 C11 C10 -179.7(3)
C7 C1 C11 C10 -58.1(4)
C2 C1 C11 C10 67.6(4)
C9 C10 C11 C1 59.1(5)
C4 C3 C12 C17 117.5(4)
C2 C3 C12 C17 -124.2(4)
C4 C3 C12 C13 -64.8(5)
C2 C3 C12 C13 53.5(5)
C17 C12 C13 C14 3.0(6)
C3 C12 C13 C14 -174.8(4)
C12 C13 C14 C15 -1.1(7)
C13 C14 C15 C16 -1.3(7)
C14 C15 C16 C17 1.8(7)
C15 C16 C17 C12 0.1(7)
C13 C12 C17 C16 -2.4(6)
C3 C12 C17 C16 175.4(4)
